data_7063075
loop_
_publ_author_name
'Nisa, Zaib ul'
'Ahmad, Musheer'
'Sheikh, Haq Nawaz'

_publ_section_title
;
 Two lanthanoid-carboxylate directed coordination polymers for the
 luminescent selective detection of Fe3+ and meta-nitroaniline in aqueous
 solution
;
_journal_issue 7
_journal_name_full 'New Journal of Chemistry'
_journal_page_first 3100
_journal_page_last 3109
_journal_paper_doi 10.1039/D3NJ05433K
_journal_volume 48
_journal_year 2024
_chemical_formula_moiety 'C9 H10 Dy N2 O9'
_chemical_formula_sum 'C9 H10 Dy N2 O9'
_chemical_formula_weight 452.69
_space_group_crystal_system monoclinic
_space_group_IT_number 14
_space_group_name_Hall '-P 2ybc'
_space_group_name_H-M_alt 'P 1 21/c 1'
_atom_sites_solution_hydrogens mixed
_audit_creation_method SHELXL-2016/6
_audit_update_record
;
2022-08-16 deposited with the CCDC.	2024-01-12 downloaded from the CCDC.
;
_cell_angle_alpha 90
_cell_angle_beta 100.591(6)
_cell_angle_gamma 90
_cell_formula_units_Z 4
_cell_length_a 10.980(3)
_cell_length_b 10.190(2)
_cell_length_c 10.555(3)
_cell_measurement_reflns_used 4425
_cell_measurement_temperature 296(2)
_cell_measurement_theta_max 26.38
_cell_measurement_theta_min 2.75
_cell_volume 1160.8(5)
_computing_cell_refinement 'Bruker SAINT'
_computing_data_collection 'Bruker APEX3'
_computing_data_reduction 'Bruker SAINT'
_computing_molecular_graphics 'Bruker SHELXTL'
_computing_publication_material 'Bruker SHELXTL'
_computing_structure_refinement 'SHELXL-2016/6 (Sheldrick, 2016)'
_computing_structure_solution 'SHELXT 2014/5 (Sheldrick, 2014)'
_diffrn_ambient_temperature 296(2)
_diffrn_measured_fraction_theta_full 0.944
_diffrn_measured_fraction_theta_max 0.940
_diffrn_measurement_device_type 'Bruker APEX-III CCD'
_diffrn_measurement_method '\f and \w scans'
_diffrn_radiation_type MoK\a
_diffrn_radiation_wavelength 0.71073
_diffrn_reflns_av_R_equivalents 0.0789
_diffrn_reflns_av_unetI/netI 0.0514
_diffrn_reflns_Laue_measured_fraction_full 0.944
_diffrn_reflns_Laue_measured_fraction_max 0.940
_diffrn_reflns_limit_h_max 13
_diffrn_reflns_limit_h_min -12
_diffrn_reflns_limit_k_max 12
_diffrn_reflns_limit_k_min -12
_diffrn_reflns_limit_l_max 13
_diffrn_reflns_limit_l_min -13
_diffrn_reflns_number 5413
_diffrn_reflns_point_group_measured_fraction_full 0.944
_diffrn_reflns_point_group_measured_fraction_max 0.940
_diffrn_reflns_theta_full 25.242
_diffrn_reflns_theta_max 26.379
_diffrn_reflns_theta_min 2.749
_exptl_absorpt_coefficient_mu 6.493
_exptl_absorpt_correction_T_max 0.825
_exptl_absorpt_correction_T_min 0.643
_exptl_absorpt_correction_type multi-scan
_exptl_absorpt_process_details 'SADABS-2016/2 - Bruker AXS area detector scaling and absorption correction'
_exptl_crystal_colour White
_exptl_crystal_density_diffrn 2.590
_exptl_crystal_description Block
_exptl_crystal_F_000 864
_exptl_crystal_size_max 0.11
_exptl_crystal_size_mid 0.08
_exptl_crystal_size_min 0.05
_refine_diff_density_max 1.879
_refine_diff_density_min -2.508
_refine_diff_density_rms 0.236
_refine_ls_extinction_method none
_refine_ls_goodness_of_fit_ref 1.128
_refine_ls_hydrogen_treatment mixed
_refine_ls_matrix_type full
_refine_ls_number_parameters 211
_refine_ls_number_reflns 2240
_refine_ls_number_restraints 14
_refine_ls_restrained_S_all 1.130
_refine_ls_R_factor_all 0.0542
_refine_ls_R_factor_gt 0.0490
_refine_ls_shift/su_max 0.023
_refine_ls_shift/su_mean 0.001
_refine_ls_structure_factor_coef Fsqd
_refine_ls_weighting_details 'w=1/[\s^2^(Fo^2^)+(0.0384P)^2^+26.2292P] where P=(Fo^2^+2Fc^2^)/3'
_refine_ls_weighting_scheme calc
_refine_ls_wR_factor_gt 0.1225
_refine_ls_wR_factor_ref 0.1278
_reflns_Friedel_coverage 0.000
_reflns_number_gt 2068
_reflns_number_total 2240
_reflns_threshold_expression 'I > 2\s(I)'
_cod_data_source_file d3nj05433k2.cif
_cod_data_source_block shelx
_cod_depositor_comments
;
The following automatic conversions were performed:

data item '_exptl_absorpt_correction_type' value 'Multi-scan' was
changed to 'multi-scan' in accordance with the
/home/data/users/saulius/crontab/automatic-downloads/current/RSC/lib/dictionaries/cif_core.dic
dictionary named 'cif_core.dic' version 2.4.2 last updated on
2011-04-26.

Automatic conversion script
Id: cif_fix_values 8170 2020-07-09 18:12:32Z antanas 
;
_cod_original_sg_symbol_H-M 'P 21/c'
_cod_database_code 7063075
_shelx_shelxl_version_number 2016/6
_shelx_space_group_comment
;
The symmetry employed for this shelxl refinement is uniquely defined
by the following loop, which should always be used as a source of
symmetry information in preference to the above space-group names.
They are only intended as comments.
;

loop_
_space_group_symop_operation_xyz
'x, y, z'
'-x, y+1/2, -z+1/2'
'-x, -y, -z'
'x, -y-1/2, z-1/2'

loop_
_atom_site_label
_atom_site_type_symbol
_atom_site_fract_x
_atom_site_fract_y
_atom_site_fract_z
_atom_site_U_iso_or_equiv
_atom_site_adp_type
_atom_site_occupancy
_atom_site_site_symmetry_order
_atom_site_calc_flag
_atom_site_refinement_flags_posn
_atom_site_refinement_flags_adp
_atom_site_refinement_flags_occupancy
_atom_site_disorder_assembly
_atom_site_disorder_group
C1 C 0.4157(11) 0.2099(12) 0.3793(11) 0.037(3) Uani 1 1 d . . . . .
C2 C 0.4681(10) 0.0898(11) 0.4471(12) 0.038(3) Uani 1 1 d D . . . .
C3 C 0.4621(14) 0.084(2) 0.5761(14) 0.134(13) Uani 1 1 d D . . . .
H3 H 0.432869 0.158377 0.612051 0.160 Uiso 1 1 calc R U . . .
C4 C 0.5061(16) 0.0175(16) 0.3458(16) 0.074(5) Uani 1 1 d D . . . .
H4 H 0.507886 0.034494 0.259561 0.089 Uiso 1 1 calc R U . . .
C5 C 0.1841(9) 0.7884(10) 0.3817(9) 0.0225(19) Uani 1 1 d . . . . .
C6 C 0.1754(8) 0.8988(9) 0.4727(9) 0.0190(18) Uani 1 1 d . . . . .
C7 C 0.1595(9) 1.0334(9) 0.4539(9) 0.0201(19) Uani 1 1 d . . . . .
H7 H 0.149754 1.079053 0.376452 0.024 Uiso 1 1 calc R U . . .
C8 C 0.1613(8) 1.0848(9) 0.5770(9) 0.0191(18) Uani 1 1 d . . . . .
C9 C 0.1420(8) 1.2174(9) 0.6252(9) 0.0195(18) Uani 1 1 d . . . . .
Dy1 Dy 0.21231(4) 0.44686(4) 0.39791(4) 0.01883(17) Uani 1 1 d . . . . .
N1 N 0.1899(8) 0.8780(8) 0.6019(8) 0.0236(17) Uani 1 1 d D . . . .
H1A H 0.195(11) 0.810(7) 0.647(9) 0.028 Uiso 1 1 d D U . . .
N2 N 0.1809(8) 0.9893(8) 0.6669(8) 0.0216(17) Uani 1 1 d . . . . .
O1 O 0.3676(8) 0.2909(8) 0.4428(10) 0.047(2) Uani 1 1 d . . . . .
O2 O 0.4179(14) 0.2121(13) 0.2605(11) 0.086(4) Uani 1 1 d . . . . .
O1W O 0.4029(7) 0.5536(9) 0.3716(10) 0.042(2) Uani 1 1 d D . . . .
H11W H 0.461(9) 0.543(11) 0.432(10) 0.050 Uiso 1 1 d D U . . .
H12W H 0.406(12) 0.633(4) 0.358(12) 0.050 Uiso 1 1 d D U . . .
O3 O 0.1809(7) 0.6731(7) 0.4236(7) 0.0281(16) Uani 1 1 d . . . . .
O2W O 0.3134(8) 0.5035(9) 0.6128(7) 0.0351(18) Uani 1 1 d D . . . .
H21W H 0.334(13) 0.442(8) 0.662(9) 0.042 Uiso 1 1 d D U . . .
H22W H 0.296(13) 0.560(8) 0.661(9) 0.042 Uiso 1 1 d D U . . .
O4 O 0.1915(7) 0.8215(7) 0.2680(7) 0.0310(17) Uani 1 1 d . . . . .
O3W O 0.0001(6) 0.4840(7) 0.3541(7) 0.0245(15) Uani 1 1 d D . . . .
H31W H -0.038(8) 0.547(7) 0.375(10) 0.029 Uiso 1 1 d D U . . .
H32W H -0.050(7) 0.447(9) 0.299(8) 0.029 Uiso 1 1 d D U . . .
O5 O 0.1248(7) 1.3119(6) 0.5469(7) 0.0261(15) Uani 1 1 d . . . . .
O6 O 0.1395(7) 1.2269(7) 0.7443(7) 0.0287(16) Uani 1 1 d . . . . .

loop_
_atom_site_aniso_label
_atom_site_aniso_U_11
_atom_site_aniso_U_22
_atom_site_aniso_U_33
_atom_site_aniso_U_23
_atom_site_aniso_U_13
_atom_site_aniso_U_12
C1 0.045(7) 0.029(6) 0.035(6) 0.010(5) 0.002(5) 0.013(5)
C2 0.022(5) 0.015(5) 0.075(9) 0.007(6) 0.007(5) 0.002(4)
C3 0.055(9) 0.26(3) 0.070(11) 0.121(17) -0.039(9) -0.092(15)
C4 0.067(11) 0.080(12) 0.081(12) -0.001(11) 0.030(10) 0.029(10)
C5 0.022(4) 0.020(5) 0.026(5) -0.004(4) 0.007(4) 0.001(4)
C6 0.023(4) 0.013(4) 0.020(4) -0.002(4) 0.002(4) 0.002(3)
C7 0.034(5) 0.011(4) 0.016(4) 0.002(3) 0.007(4) 0.002(4)
C8 0.020(4) 0.010(4) 0.027(5) -0.001(4) 0.003(4) 0.003(3)
C9 0.022(4) 0.010(4) 0.028(5) -0.002(4) 0.008(4) 0.000(3)
Dy1 0.0234(3) 0.0112(3) 0.0224(3) 0.00051(15) 0.00565(18) 0.00289(15)
N1 0.033(4) 0.011(4) 0.026(4) 0.000(3) 0.006(4) 0.001(3)
N2 0.033(4) 0.012(4) 0.020(4) 0.001(3) 0.006(3) 0.006(3)
O1 0.035(4) 0.030(4) 0.072(6) -0.012(4) -0.005(4) 0.021(4)
O2 0.137(12) 0.078(9) 0.049(6) 0.021(6) 0.033(7) -0.015(8)
O1W 0.023(4) 0.057(6) 0.045(5) 0.009(4) 0.007(4) -0.007(4)
O3 0.036(4) 0.011(3) 0.036(4) 0.002(3) 0.001(3) 0.006(3)
O2W 0.040(4) 0.041(5) 0.024(4) -0.003(4) 0.005(3) 0.008(4)
O4 0.050(5) 0.014(3) 0.033(4) -0.007(3) 0.017(4) -0.001(3)
O3W 0.018(3) 0.022(4) 0.032(4) -0.006(3) -0.001(3) -0.003(3)
O5 0.038(4) 0.011(3) 0.031(4) 0.006(3) 0.009(3) 0.008(3)
O6 0.045(4) 0.016(3) 0.027(4) 0.000(3) 0.011(3) 0.001(3)

loop_
_atom_type_symbol
_atom_type_description
_atom_type_scat_dispersion_real
_atom_type_scat_dispersion_imag
_atom_type_scat_source
C C 0.0033 0.0016 'International Tables Vol C Tables 4.2.6.8 and 6.1.1.4'
H H 0.0000 0.0000 'International Tables Vol C Tables 4.2.6.8 and 6.1.1.4'
Dy Dy -0.1892 4.4098 'International Tables Vol C Tables 4.2.6.8 and 6.1.1.4'
N N 0.0061 0.0033 'International Tables Vol C Tables 4.2.6.8 and 6.1.1.4'
O O 0.0106 0.0060 'International Tables Vol C Tables 4.2.6.8 and 6.1.1.4'

loop_
_geom_angle_atom_site_label_1
_geom_angle_atom_site_label_2
_geom_angle_atom_site_label_3
_geom_angle
_geom_angle_site_symmetry_1
_geom_angle_site_symmetry_3
_geom_angle_publ_flag
O1 C1 O2 127.9(13) . . ?
O1 C1 C2 117.0(11) . . ?
O2 C1 C2 114.8(12) . . ?
C3 C2 C4 142.7(13) . . ?
C3 C2 C1 115.4(13) . . ?
C4 C2 C1 101.9(11) . . ?
C3 C2 C3 100.1(15) . 3_656 ?
C1 C2 C3 144.3(11) . 3_656 ?
C4 C3 C2 126(2) 3_656 . ?
C4 C3 C2 46.4(10) 3_656 3_656 ?
C2 C3 C2 79.9(15) . 3_656 ?
C4 C3 H3 116.9 3_656 . ?
C2 C3 H3 116.9 . . ?
C2 C3 H3 163.2 3_656 . ?
C3 C4 C2 91.0(16) 3_656 . ?
C3 C4 H4 134.5 3_656 . ?
C2 C4 H4 134.5 . . ?
O3 C5 O4 126.5(9) . . ?
O3 C5 C6 117.9(9) . . ?
O4 C5 C6 115.6(9) . . ?
N1 C6 C7 106.5(8) . . ?
N1 C6 C5 121.2(8) . . ?
C7 C6 C5 132.2(9) . . ?
C6 C7 C8 104.9(8) . . ?
C6 C7 H7 127.5 . . ?
C8 C7 H7 127.5 . . ?
N2 C8 C7 110.8(8) . . ?
N2 C8 C9 115.7(8) . . ?
C7 C8 C9 133.4(9) . . ?
O5 C9 O6 124.4(9) . . ?
O5 C9 C8 119.2(8) . . ?
O6 C9 C8 116.3(8) . . ?
O1 Dy1 O3W 145.8(3) . . ?
O1 Dy1 O3 140.1(3) . . ?
O3W Dy1 O3 72.6(3) . . ?
O1 Dy1 O2W 77.1(3) . . ?
O3W Dy1 O2W 114.9(3) . . ?
O3 Dy1 O2W 73.0(3) . . ?
O1 Dy1 O5 80.9(3) . 1_545 ?
O3W Dy1 O5 73.6(3) . 1_545 ?
O3 Dy1 O5 113.5(2) . 1_545 ?
O2W Dy1 O5 72.1(3) . 1_545 ?
O1 Dy1 O1W 73.3(3) . . ?
O3W Dy1 O1W 139.6(3) . . ?
O3 Dy1 O1W 73.8(3) . . ?
O2W Dy1 O1W 75.0(3) . . ?
O5 Dy1 O1W 141.8(3) 1_545 . ?
O1 Dy1 O6 77.1(3) . 4_575 ?
O3W Dy1 O6 78.0(3) . 4_575 ?
O3 Dy1 O6 138.8(2) . 4_575 ?
O2W Dy1 O6 147.2(3) . 4_575 ?
O5 Dy1 O6 84.2(2) 1_545 4_575 ?
O1W Dy1 O6 115.8(3) . 4_575 ?
O1 Dy1 N2 110.1(3) . 4_575 ?
O3W Dy1 N2 79.0(3) . 4_575 ?
O3 Dy1 N2 81.9(3) . 4_575 ?
O2W Dy1 N2 145.0(3) . 4_575 ?
O5 Dy1 N2 141.9(3) 1_545 4_575 ?
O1W Dy1 N2 74.7(3) . 4_575 ?
O6 Dy1 N2 64.4(2) 4_575 4_575 ?
N2 N1 C6 112.1(8) . . ?
N2 N1 H1A 114(8) . . ?
C6 N1 H1A 133(8) . . ?
N1 N2 C8 105.6(8) . . ?
N1 N2 Dy1 135.6(6) . 4_576 ?
C8 N2 Dy1 118.4(6) . 4_576 ?
C1 O1 Dy1 135.8(8) . . ?
Dy1 O1W H11W 115(10) . . ?
Dy1 O1W H12W 122(10) . . ?
H11W O1W H12W 102(12) . . ?
C5 O3 Dy1 149.3(7) . . ?
Dy1 O2W H21W 116(9) . . ?
Dy1 O2W H22W 130(9) . . ?
H21W O2W H22W 102(9) . . ?
Dy1 O3W H31W 128(7) . . ?
Dy1 O3W H32W 126(7) . . ?
H31W O3W H32W 104(9) . . ?
C9 O5 Dy1 146.3(6) . 1_565 ?
C9 O6 Dy1 122.8(6) . 4_576 ?

loop_
_geom_bond_atom_site_label_1
_geom_bond_atom_site_label_2
_geom_bond_distance
_geom_bond_site_symmetry_2
_geom_bond_publ_flag
C1 O1 1.241(14) . ?
C1 O2 1.258(15) . ?
C1 C2 1.480(15) . ?
C2 C3 1.377(15) . ?
C2 C4 1.422(15) . ?
C2 C3 1.96(3) 3_656 ?
C3 C4 1.330(13) 3_656 ?
C3 H3 0.9300 . ?
C4 H4 0.9300 . ?
C5 O3 1.258(12) . ?
C5 O4 1.263(12) . ?
C5 C6 1.494(13) . ?
C6 N1 1.360(12) . ?
C6 C7 1.392(12) . ?
C7 C8 1.398(13) . ?
C7 H7 0.9300 . ?
C8 N2 1.349(12) . ?
C8 C9 1.472(12) . ?
C9 O5 1.260(11) . ?
C9 O6 1.266(12) . ?
Dy1 O1 2.315(7) . ?
Dy1 O3W 2.322(6) . ?
Dy1 O3 2.354(7) . ?
Dy1 O2W 2.405(8) . ?
Dy1 O5 2.417(7) 1_545 ?
Dy1 O1W 2.419(8) . ?
Dy1 O6 2.434(7) 4_575 ?
Dy1 N2 2.486(8) 4_575 ?
N1 N2 1.338(11) . ?
N1 H1A 0.84(8) . ?
O1W H11W 0.82(11) . ?
O1W H12W 0.82(5) . ?
O2W H21W 0.82(9) . ?
O2W H22W 0.81(9) . ?
O3W H31W 0.82(8) . ?
O3W H32W 0.81(8) . ?

loop_
_geom_torsion_atom_site_label_1
_geom_torsion_atom_site_label_2
_geom_torsion_atom_site_label_3
_geom_torsion_atom_site_label_4
_geom_torsion
_geom_torsion_site_symmetry_1
_geom_torsion_site_symmetry_2
_geom_torsion_site_symmetry_3
_geom_torsion_site_symmetry_4
_geom_torsion_publ_flag
O1 C1 C2 C3 -2.6(17) . . . . ?
O2 C1 C2 C3 -177.7(13) . . . . ?
O1 C1 C2 C4 176.1(13) . . . . ?
O2 C1 C2 C4 1.0(16) . . . . ?
O1 C1 C2 C3 170.5(12) . . . 3_656 ?
O2 C1 C2 C3 -5(2) . . . 3_656 ?
C4 C2 C3 C4 -4(3) . . . 3_656 ?
C1 C2 C3 C4 174.4(15) . . . 3_656 ?
C3 C2 C3 C4 -1.6(16) 3_656 . . 3_656 ?
C4 C2 C3 C2 -2.0(19) . . . 3_656 ?
C1 C2 C3 C2 175.9(12) . . . 3_656 ?
C3 C2 C3 C2 0.000(1) 3_656 . . 3_656 ?
C3 C2 C4 C3 3(3) . . . 3_656 ?
C1 C2 C4 C3 -175.2(12) . . . 3_656 ?
O3 C5 C6 N1 13.7(14) . . . . ?
O4 C5 C6 N1 -167.8(9) . . . . ?
O3 C5 C6 C7 -170.0(10) . . . . ?
O4 C5 C6 C7 8.5(16) . . . . ?
N1 C6 C7 C8 -2.1(10) . . . . ?
C5 C6 C7 C8 -178.8(10) . . . . ?
C6 C7 C8 N2 1.8(11) . . . . ?
C6 C7 C8 C9 -175.6(10) . . . . ?
N2 C8 C9 O5 179.0(9) . . . . ?
C7 C8 C9 O5 -3.7(16) . . . . ?
N2 C8 C9 O6 -3.4(12) . . . . ?
C7 C8 C9 O6 173.8(10) . . . . ?
C7 C6 N1 N2 1.8(11) . . . . ?
C5 C6 N1 N2 178.9(8) . . . . ?
C6 N1 N2 C8 -0.6(11) . . . . ?
C6 N1 N2 Dy1 -173.2(7) . . . 4_576 ?
C7 C8 N2 N1 -0.8(11) . . . . ?
C9 C8 N2 N1 177.1(8) . . . . ?
C7 C8 N2 Dy1 173.3(6) . . . 4_576 ?
C9 C8 N2 Dy1 -8.8(11) . . . 4_576 ?
O2 C1 O1 Dy1 23(2) . . . . ?
C2 C1 O1 Dy1 -151.7(9) . . . . ?
O4 C5 O3 Dy1 16(2) . . . . ?
C6 C5 O3 Dy1 -165.7(9) . . . . ?
O6 C9 O5 Dy1 118.2(11) . . . 1_565 ?
C8 C9 O5 Dy1 -64.5(15) . . . 1_565 ?
O5 C9 O6 Dy1 -167.7(7) . . . 4_576 ?
C8 C9 O6 Dy1 14.9(11) . . . 4_576 ?
